data_7155753
loop_
_publ_author_name
'Dabiri, Minoo'
'Farajinia Lehi, Noushin'
'Kazemi Movahed, Siyavash'
'Khavasi, Hamid Reza'

_publ_section_title
;
 Pd-catalyzed regioselective C-H halogenation of quinazolinones and
 benzoxazinones
;
_journal_name_full 'Org. Biomol. Chem.'
_journal_paper_doi 10.1039/C7OB01534H
_journal_year 2017
_chemical_formula_sum 'C15 H11 Br N2 O'
_chemical_formula_weight 315.16
_chemical_name_systematic
; 
 ? 
;
_space_group_IT_number 2
_symmetry_cell_setting triclinic
_symmetry_space_group_name_Hall '-P 1'
_symmetry_space_group_name_H-M 'P -1'
_atom_sites_solution_hydrogens geom
_atom_sites_solution_primary direct
_atom_sites_solution_secondary difmap
_audit_creation_method SHELXL-97
_audit_update_record
;
2017-01-25 deposited with the CCDC.
2017-07-05 downloaded from the CCDC.
;
_cell_angle_alpha 87.261(14)
_cell_angle_beta 86.850(13)
_cell_angle_gamma 74.088(13)
_cell_formula_units_Z 2
_cell_length_a 8.3615(14)
_cell_length_b 8.6790(16)
_cell_length_c 9.7121(16)
_cell_measurement_reflns_used 6192
_cell_measurement_temperature 298(2)
_cell_measurement_theta_max 27.00
_cell_measurement_theta_min 2.44
_cell_volume 676.4(2)
_computing_cell_refinement 'X-Area 1.31 (Stoe & Cie GmbH, 2005)'
_computing_data_collection 'X-Area 1.31 (Stoe & Cie GmbH, 2005)'
_computing_data_reduction 'X-Area 1.31 (Stoe & Cie GmbH, 2005)'
_computing_molecular_graphics 'ORTEP-3 for Windows (Farrugia, 1997)'
_computing_publication_material 'WinGX (Farrugia, 1999)'
_computing_structure_refinement 'SHELXL-97 (Sheldrick, 1997)'
_computing_structure_solution 'SHELXS-97 (Sheldrick, 1990)'
_diffrn_ambient_temperature 298(2)
_diffrn_detector_area_resol_mean '0.15 mm'
_diffrn_measured_fraction_theta_full 0.998
_diffrn_measured_fraction_theta_max 0.998
_diffrn_measurement_device_type 'STOE IPDS 2T'
_diffrn_measurement_method 'rotation method'
_diffrn_radiation_monochromator graphite
_diffrn_radiation_source 'fine-focus sealed tube'
_diffrn_radiation_type MoK\a
_diffrn_radiation_wavelength 0.71073
_diffrn_reflns_av_R_equivalents 0.1164
_diffrn_reflns_av_sigmaI/netI 0.1303
_diffrn_reflns_limit_h_max 10
_diffrn_reflns_limit_h_min -10
_diffrn_reflns_limit_k_max 11
_diffrn_reflns_limit_k_min -9
_diffrn_reflns_limit_l_max 12
_diffrn_reflns_limit_l_min -12
_diffrn_reflns_number 6192
_diffrn_reflns_theta_full 27.00
_diffrn_reflns_theta_max 27.00
_diffrn_reflns_theta_min 2.44
_diffrn_standards_number 0
_exptl_absorpt_coefficient_mu 3.031
_exptl_absorpt_correction_T_max 0.8754
_exptl_absorpt_correction_T_min 0.4521
_exptl_absorpt_correction_type numerical
_exptl_absorpt_process_details 'shape of crystal determined optically'
_exptl_crystal_colour Colorless
_exptl_crystal_density_diffrn 1.547
_exptl_crystal_density_method 'not measured'
_exptl_crystal_description Needle
_exptl_crystal_F_000 316
_exptl_crystal_size_max 0.50
_exptl_crystal_size_mid 0.21
_exptl_crystal_size_min 0.15
_refine_diff_density_max 0.904
_refine_diff_density_min -0.390
_refine_diff_density_rms 0.097
_refine_ls_extinction_method none
_refine_ls_goodness_of_fit_ref 0.978
_refine_ls_hydrogen_treatment constr
_refine_ls_matrix_type full
_refine_ls_number_parameters 172
_refine_ls_number_reflns 2940
_refine_ls_number_restraints 0
_refine_ls_restrained_S_all 0.978
_refine_ls_R_factor_all 0.0851
_refine_ls_R_factor_gt 0.0776
_refine_ls_shift/su_max 0.002
_refine_ls_shift/su_mean 0.000
_refine_ls_structure_factor_coef Fsqd
_refine_ls_weighting_details 'calc w=1/[\s^2^(Fo^2^)+(0.0698P)^2^+0.0000P] where P=(Fo^2^+2Fc^2^)/3'
_refine_ls_weighting_scheme calc
_refine_ls_wR_factor_gt 0.1464
_refine_ls_wR_factor_ref 0.1702
_reflns_number_gt 2841
_reflns_number_total 2940
_reflns_threshold_expression >2sigma(I)
_cod_data_source_file c7ob01534h2.cif
_cod_data_source_block khc1225
_cod_depositor_comments
;
The following automatic conversions were performed:

'_symmetry_cell_setting' value 'Triclinic' changed to 'triclinic'
according to
/home/data/users/saulius/crontab/automatic-downloads/rss-feeds/RSC/lib/dictionaries/cif_core.dic
dictionary named 'cif_core.dic' version 2.4.2 from 2011-04-26.

Automatic conversion script
Id: cif_fix_values 4973 2017-02-22 13:04:09Z antanas 
;
_cod_original_sg_symbol_H-M P-1
_cod_original_formula_sum 'C15 H11 Br1 N2 O1'
_cod_database_code 7155753

loop_
_symmetry_equiv_pos_as_xyz
'x, y, z'
'-x, -y, -z'

loop_
_atom_site_label
_atom_site_type_symbol
_atom_site_fract_x
_atom_site_fract_y
_atom_site_fract_z
_atom_site_U_iso_or_equiv
_atom_site_adp_type
_atom_site_occupancy
_atom_site_symmetry_multiplicity
_atom_site_calc_flag
_atom_site_refinement_flags
C1 C 0.5535(8) 0.6513(8) 0.6638(6) 0.0454(16) Uani 1 1 d .
C2 C 0.6805(8) 0.5519(8) 0.5850(7) 0.0487(17) Uani 1 1 d .
H2 H 0.7506 0.4612 0.6260 0.058 Uiso 1 1 calc R
C3 C 0.7035(9) 0.5861(9) 0.4476(7) 0.0521(18) Uani 1 1 d .
C4 C 0.8446(10) 0.4797(11) 0.3615(8) 0.072(2) Uani 1 1 d .
H4A H 0.8323 0.3729 0.3635 0.087 Uiso 1 1 calc R
H4B H 0.9492 0.4779 0.3986 0.087 Uiso 1 1 calc R
H4C H 0.8414 0.5212 0.2680 0.087 Uiso 1 1 calc R
C5 C 0.5953(9) 0.7210(9) 0.3879(7) 0.0517(18) Uani 1 1 d .
H5 H 0.6074 0.7445 0.2941 0.062 Uiso 1 1 calc R
C6 C 0.4698(8) 0.8203(8) 0.4671(6) 0.0481(17) Uani 1 1 d .
H6 H 0.3985 0.9097 0.4253 0.058 Uiso 1 1 calc R
C7 C 0.4475(8) 0.7896(8) 0.6078(6) 0.0402(15) Uani 1 1 d .
C8 C 0.3183(8) 0.9046(8) 0.6912(6) 0.0419(16) Uani 1 1 d .
C9 C 0.2218(8) 1.0582(8) 0.8774(6) 0.0427(16) Uani 1 1 d .
C10 C 0.2501(9) 1.1097(10) 1.0074(7) 0.063(2) Uani 1 1 d .
H10 H 0.3534 1.0696 1.0458 0.076 Uiso 1 1 calc R
C11 C 0.1277(10) 1.2170(12) 1.0764(8) 0.076(3) Uani 1 1 d .
H11 H 0.1479 1.2490 1.1623 0.091 Uiso 1 1 calc R
C12 C -0.0267(10) 1.2803(10) 1.0221(8) 0.070(2) Uani 1 1 d .
H12 H -0.1096 1.3536 1.0714 0.084 Uiso 1 1 calc R
C13 C -0.0573(9) 1.2346(9) 0.8952(7) 0.062(2) Uani 1 1 d .
H13 H -0.1608 1.2778 0.8578 0.075 Uiso 1 1 calc R
C14 C 0.0655(8) 1.1245(8) 0.8228(6) 0.0464(17) Uani 1 1 d .
C15 C 0.0357(9) 1.0754(9) 0.6873(7) 0.0538(19) Uani 1 1 d .
N1 N 0.3483(6) 0.9506(7) 0.8076(5) 0.0456(14) Uani 1 1 d .
N2 N 0.1677(6) 0.9634(6) 0.6307(5) 0.0484(15) Uani 1 1 d .
H2A H 0.1561 0.9272 0.5520 0.058 Uiso 1 1 calc R
O1 O -0.0934(6) 1.1283(7) 0.6281(5) 0.0824(19) Uani 1 1 d .
Br1 Br 0.52676(11) 0.58371(11) 0.84941(8) 0.0692(4) Uani 1 1 d .

loop_
_atom_site_aniso_label
_atom_site_aniso_U_11
_atom_site_aniso_U_22
_atom_site_aniso_U_33
_atom_site_aniso_U_23
_atom_site_aniso_U_13
_atom_site_aniso_U_12
C1 0.039(4) 0.053(4) 0.044(3) -0.007(3) 0.002(3) -0.012(3)
C2 0.040(4) 0.044(4) 0.057(4) -0.007(3) -0.004(3) -0.002(3)
C3 0.057(4) 0.054(5) 0.048(4) -0.024(3) 0.009(3) -0.019(4)
C4 0.061(5) 0.079(6) 0.072(5) -0.041(4) 0.007(4) -0.007(4)
C5 0.068(5) 0.057(5) 0.039(3) -0.015(3) 0.010(3) -0.033(4)
C6 0.056(4) 0.041(4) 0.046(4) -0.010(3) 0.000(3) -0.010(3)
C7 0.040(4) 0.042(4) 0.038(3) -0.010(3) -0.003(3) -0.010(3)
C8 0.044(4) 0.042(4) 0.036(3) -0.004(3) -0.007(3) -0.004(3)
C9 0.043(4) 0.050(4) 0.037(3) -0.008(3) -0.002(3) -0.013(3)
C10 0.053(5) 0.084(6) 0.049(4) -0.028(4) -0.010(3) -0.005(4)
C11 0.055(5) 0.115(7) 0.055(4) -0.048(5) 0.000(4) -0.012(5)
C12 0.057(5) 0.084(6) 0.063(5) -0.035(4) 0.007(4) -0.005(4)
C13 0.059(5) 0.058(5) 0.061(4) -0.019(4) -0.008(4) 0.002(4)
C14 0.047(4) 0.043(4) 0.046(4) -0.016(3) -0.006(3) -0.003(3)
C15 0.050(4) 0.051(4) 0.050(4) -0.024(3) -0.014(3) 0.010(3)
N1 0.034(3) 0.053(4) 0.046(3) -0.013(2) -0.007(2) -0.003(3)
N2 0.050(3) 0.047(3) 0.039(3) -0.024(2) -0.014(2) 0.007(3)
O1 0.066(3) 0.094(4) 0.066(3) -0.043(3) -0.034(3) 0.028(3)
Br1 0.0713(6) 0.0714(6) 0.0468(4) 0.0072(3) 0.0005(3) 0.0090(4)

loop_
_atom_type_symbol
_atom_type_description
_atom_type_scat_dispersion_real
_atom_type_scat_dispersion_imag
_atom_type_scat_source
C C 0.0033 0.0016 'International Tables Vol C Tables 4.2.6.8 and 6.1.1.4'
H H 0.0000 0.0000 'International Tables Vol C Tables 4.2.6.8 and 6.1.1.4'
N N 0.0061 0.0033 'International Tables Vol C Tables 4.2.6.8 and 6.1.1.4'
O O 0.0106 0.0060 'International Tables Vol C Tables 4.2.6.8 and 6.1.1.4'
Br Br -0.2901 2.4595 'International Tables Vol C Tables 4.2.6.8 and 6.1.1.4'

loop_
_geom_angle_atom_site_label_1
_geom_angle_atom_site_label_2
_geom_angle_atom_site_label_3
_geom_angle
C7 C1 C2 121.8(6)
C7 C1 Br1 121.7(5)
C2 C1 Br1 116.4(5)
C3 C2 C1 120.7(6)
C3 C2 H2 119.7
C1 C2 H2 119.7
C2 C3 C5 118.7(6)
C2 C3 C4 120.9(7)
C5 C3 C4 120.5(6)
C3 C4 H4A 109.5
C3 C4 H4B 109.5
H4A C4 H4B 109.5
C3 C4 H4C 109.5
H4A C4 H4C 109.5
H4B C4 H4C 109.5
C6 C5 C3 120.4(6)
C6 C5 H5 119.8
C3 C5 H5 119.8
C5 C6 C7 121.6(6)
C5 C6 H6 119.2
C7 C6 H6 119.2
C1 C7 C6 116.7(6)
C1 C7 C8 123.2(5)
C6 C7 C8 120.0(5)
N1 C8 N2 122.8(5)
N1 C8 C7 122.0(5)
N2 C8 C7 115.1(5)
N1 C9 C14 122.6(5)
N1 C9 C10 119.6(6)
C14 C9 C10 117.7(6)
C11 C10 C9 120.3(6)
C11 C10 H10 119.8
C9 C10 H10 119.8
C10 C11 C12 121.4(7)
C10 C11 H11 119.3
C12 C11 H11 119.3
C13 C12 C11 119.7(7)
C13 C12 H12 120.2
C11 C12 H12 120.2
C12 C13 C14 120.1(7)
C12 C13 H13 120.0
C14 C13 H13 120.0
C13 C14 C9 120.8(6)
C13 C14 C15 120.8(6)
C9 C14 C15 118.4(6)
O1 C15 N2 122.2(6)
O1 C15 C14 124.1(6)
N2 C15 C14 113.7(5)
C8 N1 C9 118.2(5)
C15 N2 C8 124.2(5)
C15 N2 H2A 117.9
C8 N2 H2A 117.9

loop_
_geom_bond_atom_site_label_1
_geom_bond_atom_site_label_2
_geom_bond_distance
C1 C7 1.389(9)
C1 C2 1.389(9)
C1 Br1 1.889(6)
C2 C3 1.368(9)
C2 H2 0.9300
C3 C5 1.392(10)
C3 C4 1.521(9)
C4 H4A 0.9600
C4 H4B 0.9600
C4 H4C 0.9600
C5 C6 1.384(9)
C5 H5 0.9300
C6 C7 1.392(8)
C6 H6 0.9300
C7 C8 1.487(8)
C8 N1 1.276(7)
C8 N2 1.375(7)
C9 N1 1.375(8)
C9 C14 1.398(9)
C9 C10 1.413(9)
C10 C11 1.351(10)
C10 H10 0.9300
C11 C12 1.380(10)
C11 H11 0.9300
C12 C13 1.370(10)
C12 H12 0.9300
C13 C14 1.381(9)
C13 H13 0.9300
C14 C15 1.457(8)
C15 O1 1.216(8)
C15 N2 1.365(8)
N2 H2A 0.8600

loop_
_geom_torsion_atom_site_label_1
_geom_torsion_atom_site_label_2
_geom_torsion_atom_site_label_3
_geom_torsion_atom_site_label_4
_geom_torsion
C7 C1 C2 C3 -1.2(11)
Br1 C1 C2 C3 176.3(5)
C1 C2 C3 C5 -1.1(10)
C1 C2 C3 C4 178.7(7)
C2 C3 C5 C6 1.6(11)
C4 C3 C5 C6 -178.2(7)
C3 C5 C6 C7 0.1(11)
C2 C1 C7 C6 2.8(10)
Br1 C1 C7 C6 -174.5(5)
C2 C1 C7 C8 -175.5(6)
Br1 C1 C7 C8 7.2(9)
C5 C6 C7 C1 -2.3(10)
C5 C6 C7 C8 176.1(6)
C1 C7 C8 N1 44.6(10)
C6 C7 C8 N1 -133.7(7)
C1 C7 C8 N2 -138.5(7)
C6 C7 C8 N2 43.2(9)
N1 C9 C10 C11 179.1(8)
C14 C9 C10 C11 1.3(12)
C9 C10 C11 C12 -0.6(14)
C10 C11 C12 C13 -0.4(14)
C11 C12 C13 C14 0.7(13)
C12 C13 C14 C9 0.1(12)
C12 C13 C14 C15 -179.5(8)
N1 C9 C14 C13 -178.7(7)
C10 C9 C14 C13 -1.0(11)
N1 C9 C14 C15 0.9(11)
C10 C9 C14 C15 178.6(7)
C13 C14 C15 O1 1.8(13)
C9 C14 C15 O1 -177.8(8)
C13 C14 C15 N2 -178.6(7)
C9 C14 C15 N2 1.8(10)
N2 C8 N1 C9 2.9(10)
C7 C8 N1 C9 179.5(6)
C14 C9 N1 C8 -3.3(10)
C10 C9 N1 C8 179.1(7)
O1 C15 N2 C8 177.4(7)
C14 C15 N2 C8 -2.2(10)
N1 C8 N2 C15 -0.1(11)
C7 C8 N2 C15 -177.0(6)
